data_7222439
loop_
_publ_author_name
'Siu, Steven Kin-Lok'
'Po, Charlotte'
'Yim, King-Chin'
'Au, Vonika Ka-Man'
'Yam, Vivian Wing-Wah'

_publ_section_title
;
 Synthesis, characterization and spectroscopic studies of
 luminescentl-valine modified alkynyl-based cyclometalated gold(iii)
 complexes with gelation properties driven by \p--\p stacking, hydrogen
 bonding and hydrophobic--hydrophobic interactions
;
_journal_issue 42
_journal_name_full CrystEngComm
_journal_page_first 8153
_journal_paper_doi 10.1039/C5CE01136A
_journal_volume 17
_journal_year 2015
_chemical_absolute_configuration rm
_chemical_formula_moiety ' C32 H27 Au N2 O3, C H2 Cl2'
_chemical_formula_sum 'C33 H29 Au Cl2 N2 O3'
_chemical_formula_weight 769.45
_chemical_name_systematic
; 
 ? 
;
_space_group_IT_number 4
_symmetry_cell_setting monoclinic
_symmetry_space_group_name_Hall 'P 2yb'
_symmetry_space_group_name_H-M 'P 1 21 1'
_atom_sites_solution_hydrogens geom
_atom_sites_solution_primary direct
_atom_sites_solution_secondary difmap
_audit_creation_method SHELXL-97
_audit_update_record
;
2015-06-11 deposited with the CCDC.
2015-09-07 downloaded from the CCDC.
;
_cell_angle_alpha 90.00
_cell_angle_beta 92.98(3)
_cell_angle_gamma 90.00
_cell_formula_units_Z 2
_cell_length_a 4.9200(10)
_cell_length_b 15.711(3)
_cell_length_c 18.775(4)
_cell_measurement_temperature 100(2)
_cell_volume 1449.3(5)
_computing_structure_refinement 'SHELXL-97 (Sheldrick, 1997)'
_computing_structure_solution 'SHELXS-97 (Sheldrick, 1990)'
_diffrn_ambient_temperature 100(2)
_diffrn_measured_fraction_theta_full 0.960
_diffrn_measured_fraction_theta_max 0.960
_diffrn_radiation_wavelength 0.85000
_diffrn_reflns_av_R_equivalents 0.0000
_diffrn_reflns_av_sigmaI/netI 0.0179
_diffrn_reflns_limit_h_max 5
_diffrn_reflns_limit_h_min 0
_diffrn_reflns_limit_k_max 16
_diffrn_reflns_limit_k_min 0
_diffrn_reflns_limit_l_max 19
_diffrn_reflns_limit_l_min -19
_diffrn_reflns_number 1835
_diffrn_reflns_theta_full 26.89
_diffrn_reflns_theta_max 26.89
_diffrn_reflns_theta_min 2.02
_exptl_absorpt_coefficient_mu 8.290
_exptl_crystal_density_diffrn 1.763
_exptl_crystal_density_method 'not measured'
_exptl_crystal_F_000 756
_exptl_crystal_preparation Luminescent
_refine_diff_density_max 2.216
_refine_diff_density_min -2.828
_refine_diff_density_rms 0.227
_refine_ls_abs_structure_details 'Flack H D (1983), Acta Cryst. A39, 876-881'
_refine_ls_abs_structure_Flack 0.050(12)
_refine_ls_extinction_method none
_refine_ls_goodness_of_fit_ref 1.073
_refine_ls_hydrogen_treatment mixed
_refine_ls_matrix_type full
_refine_ls_number_parameters 373
_refine_ls_number_reflns 1835
_refine_ls_number_restraints 1
_refine_ls_restrained_S_all 1.073
_refine_ls_R_factor_all 0.0503
_refine_ls_R_factor_gt 0.0502
_refine_ls_shift/su_max 0.000
_refine_ls_shift/su_mean 0.000
_refine_ls_structure_factor_coef Fsqd
_refine_ls_weighting_details 'calc w=1/[\s^2^(Fo^2^)+(0.1340P)^2^+0.0000P] where P=(Fo^2^+2Fc^2^)/3'
_refine_ls_weighting_scheme calc
_refine_ls_wR_factor_gt 0.1321
_refine_ls_wR_factor_ref 0.1323
_reflns_number_gt 1824
_reflns_number_total 1835
_reflns_threshold_expression >2sigma(I)
_cod_data_source_file c5ce01136a2.cif
_cod_data_source_block steven
_cod_depositor_comments 'Adding full bibliography for 7222439.cif.'
_cod_original_sg_symbol_H-M 'P 21'
_cod_database_code 7222439

loop_
_symmetry_equiv_pos_as_xyz
'x, y, z'
'-x, y+1/2, -z'

loop_
_atom_site_label
_atom_site_type_symbol
_atom_site_fract_x
_atom_site_fract_y
_atom_site_fract_z
_atom_site_U_iso_or_equiv
_atom_site_adp_type
_atom_site_occupancy
_atom_site_symmetry_multiplicity
_atom_site_calc_flag
_atom_site_refinement_flags
Au1 Au 0.22911(7) 0.58422(4) 0.570403(18) 0.0204(2) Uani 1 1 d .
N1 N 0.145(2) 0.4970(6) 0.4944(5) 0.018(2) Uani 1 1 d .
C7 C 0.278(2) 0.4987(12) 0.4361(6) 0.023(4) Uani 1 1 d .
C9 C 0.039(3) 0.3705(9) 0.4002(8) 0.027(3) Uani 1 1 d .
H9 H 0.0104 0.3249 0.3675 0.033 Uiso 1 1 calc R
C11 C -0.048(2) 0.4368(8) 0.5112(7) 0.015(3) Uani 1 1 d .
C10 C -0.100(3) 0.3738(8) 0.4594(7) 0.018(3) Uani 1 1 d .
H10 H -0.2369 0.3325 0.4665 0.022 Uiso 1 1 calc R
C12 C -0.156(3) 0.4490(8) 0.5822(7) 0.025(3) Uani 1 1 d .
C17 C -0.052(3) 0.5163(7) 0.6240(6) 0.015(3) Uani 1 1 d .
C8 C 0.233(3) 0.4370(9) 0.3863(7) 0.027(3) Uani 1 1 d .
H8 H 0.3265 0.4374 0.3433 0.033 Uiso 1 1 calc R
Cl2 Cl -0.1117(12) 0.2692(3) 0.7792(2) 0.0536(12) Uani 1 1 d .
C5 C 0.636(2) 0.5861(12) 0.3755(6) 0.020(3) Uani 1 1 d .
H5 H 0.6219 0.5498 0.3349 0.024 Uiso 1 1 calc R
C6 C 0.475(3) 0.5704(7) 0.4332(7) 0.017(3) Uani 1 1 d .
C30 C 0.721(3) 1.1020(11) 1.1304(8) 0.033(4) Uani 1 1 d .
H30A H 0.6751 1.0868 1.1789 0.049 Uiso 1 1 calc R
H30B H 0.6090 1.1501 1.1136 0.049 Uiso 1 1 calc R
H30C H 0.9140 1.1178 1.1304 0.049 Uiso 1 1 calc R
O3 O 0.741(2) 1.1980(6) 0.9883(5) 0.034(3) Uani 1 1 d .
O1 O 1.0624(18) 0.9318(6) 0.9394(5) 0.026(2) Uani 1 1 d .
N2 N 0.647(2) 0.9807(6) 0.9556(5) 0.015(2) Uani 1 1 d .
H2N H 0.4714 0.9710 0.9485 0.017 Uiso 1 1 calc R
C19 C 0.408(3) 0.7217(8) 0.6892(7) 0.020(3) Uani 1 1 d .
C23 C 0.711(3) 0.8784(8) 0.8617(7) 0.019(3) Uani 1 1 d .
C22 C 0.473(3) 0.9032(9) 0.8194(7) 0.022(3) Uani 1 1 d .
H22 H 0.3766 0.9534 0.8307 0.027 Uiso 1 1 calc R
C1 C 0.485(3) 0.6269(9) 0.4950(7) 0.024(3) Uani 1 1 d .
C20 C 0.511(2) 0.7772(8) 0.7472(7) 0.013(3) Uani 1 1 d .
C13 C -0.363(3) 0.3954(9) 0.6054(7) 0.025(3) Uani 1 1 d .
H13 H -0.4409 0.3532 0.5744 0.030 Uiso 1 1 calc R
C4 C 0.811(3) 0.6516(9) 0.3766(7) 0.025(3) Uani 1 1 d .
H4 H 0.9286 0.6593 0.3385 0.030 Uiso 1 1 calc R
C26 C 0.810(3) 0.9335(11) 0.9220(7) 0.022(4) Uani 1 1 d .
C28 C 0.670(3) 1.0282(10) 1.0825(8) 0.025(4) Uani 1 1 d .
H28 H 0.4713 1.0148 1.0829 0.030 Uiso 1 1 calc R
C3 C 0.819(3) 0.7070(12) 0.4323(7) 0.027(4) Uani 1 1 d .
H3 H 0.9322 0.7559 0.4301 0.033 Uiso 1 1 calc R
C18 C 0.327(3) 0.6722(9) 0.6444(7) 0.028(4) Uani 1 1 d .
C14 C -0.457(3) 0.4051(10) 0.6756(8) 0.028(4) Uani 1 1 d .
H14 H -0.5918 0.3684 0.6930 0.033 Uiso 1 1 calc R
C24 C 0.839(3) 0.8059(9) 0.8451(7) 0.024(3) Uani 1 1 d .
H24 H 1.0003 0.7893 0.8717 0.029 Uiso 1 1 calc R
C15 C -0.342(3) 0.4711(10) 0.7181(8) 0.029(4) Uani 1 1 d .
H15 H -0.3966 0.4780 0.7655 0.034 Uiso 1 1 calc R
C21 C 0.386(3) 0.8541(8) 0.7631(7) 0.018(3) Uani 1 1 d .
H21 H 0.2352 0.8729 0.7335 0.022 Uiso 1 1 calc R
C2 C 0.670(3) 0.6952(9) 0.4920(8) 0.025(3) Uani 1 1 d .
H2 H 0.6932 0.7333 0.5312 0.030 Uiso 1 1 calc R
C27 C 0.731(3) 1.0507(9) 1.0058(7) 0.014(3) Uani 1 1 d .
H27 H 0.9314 1.0601 1.0033 0.017 Uiso 1 1 calc R
C32 C 0.604(4) 1.2786(10) 0.9714(10) 0.038(4) Uani 1 1 d .
H32A H 0.5929 1.2869 0.9196 0.056 Uiso 1 1 calc R
H32B H 0.7084 1.3254 0.9940 0.056 Uiso 1 1 calc R
H32C H 0.4207 1.2776 0.9892 0.056 Uiso 1 1 calc R
C29 C 0.826(3) 0.9476(9) 1.1078(8) 0.027(3) Uani 1 1 d .
H29A H 1.0198 0.9547 1.0999 0.040 Uiso 1 1 calc R
H29B H 0.7552 0.8982 1.0808 0.040 Uiso 1 1 calc R
H29C H 0.8012 0.9387 1.1587 0.040 Uiso 1 1 calc R
C16 C -0.150(3) 0.5262(8) 0.6921(7) 0.020(3) Uani 1 1 d .
H16 H -0.0836 0.5718 0.7213 0.025 Uiso 1 1 calc R
C25 C 0.737(3) 0.7548(9) 0.7889(7) 0.024(3) Uani 1 1 d .
H25 H 0.8267 0.7029 0.7792 0.029 Uiso 1 1 calc R
C33 C 0.069(4) 0.1816(11) 0.8167(10) 0.044(4) Uani 1 1 d .
H33A H 0.0956 0.1896 0.8688 0.052 Uiso 1 1 calc R
H33B H 0.2502 0.1782 0.7964 0.052 Uiso 1 1 calc R
O2 O 0.347(2) 1.1328(6) 0.9637(6) 0.033(3) Uani 1 1 d .
C31 C 0.583(3) 1.1315(9) 0.9819(7) 0.016(3) Uani 1 1 d .
Cl1 Cl -0.1121(10) 0.0855(4) 0.7988(2) 0.0585(11) Uani 1 1 d .

loop_
_atom_site_aniso_label
_atom_site_aniso_U_11
_atom_site_aniso_U_22
_atom_site_aniso_U_33
_atom_site_aniso_U_23
_atom_site_aniso_U_13
_atom_site_aniso_U_12
Au1 0.0287(4) 0.0203(3) 0.0121(3) -0.0026(2) 0.0008(2) 0.0011(2)
N1 0.022(6) 0.018(6) 0.014(6) 0.001(4) -0.005(5) 0.004(5)
C7 0.024(10) 0.024(10) 0.020(9) -0.001(5) 0.001(8) 0.003(5)
C9 0.029(8) 0.024(7) 0.028(8) -0.002(6) -0.005(7) 0.004(6)
C11 0.017(7) 0.016(6) 0.013(7) -0.001(5) 0.002(6) 0.005(5)
C10 0.022(7) 0.015(7) 0.016(7) 0.000(5) -0.005(6) -0.007(5)
C12 0.026(8) 0.026(7) 0.024(7) -0.001(7) 0.003(6) 0.000(6)
C17 0.018(6) 0.018(6) 0.008(6) -0.002(5) -0.005(5) 0.006(5)
C8 0.031(8) 0.027(8) 0.024(8) 0.000(6) -0.001(7) 0.004(6)
Cl2 0.088(3) 0.040(2) 0.033(2) -0.0013(18) 0.006(2) 0.008(2)
C5 0.020(6) 0.021(6) 0.018(6) 0.000(8) -0.006(5) -0.001(8)
C6 0.018(6) 0.015(8) 0.019(6) -0.005(5) -0.004(5) 0.006(5)
C30 0.031(7) 0.037(12) 0.030(8) 0.000(8) 0.003(6) 0.005(7)
O3 0.041(6) 0.032(6) 0.028(6) 0.002(5) -0.008(5) 0.003(5)
O1 0.023(5) 0.030(5) 0.027(5) -0.006(4) 0.012(4) -0.004(4)
N2 0.017(5) 0.014(6) 0.013(5) -0.004(4) 0.008(5) -0.001(4)
C19 0.025(7) 0.022(7) 0.015(7) 0.001(6) 0.000(6) -0.003(6)
C23 0.022(7) 0.018(7) 0.019(7) -0.001(5) 0.002(6) -0.007(5)
C22 0.024(7) 0.023(7) 0.020(7) -0.003(6) 0.002(6) 0.001(5)
C1 0.028(7) 0.025(7) 0.019(7) 0.003(6) -0.001(6) 0.001(6)
C20 0.016(7) 0.011(6) 0.012(7) 0.001(5) -0.001(6) 0.005(5)
C13 0.030(8) 0.023(7) 0.022(7) 0.002(6) 0.000(6) -0.002(6)
C4 0.026(8) 0.023(8) 0.026(8) 0.005(6) 0.005(6) 0.001(6)
C26 0.024(8) 0.024(9) 0.018(8) 0.001(6) 0.009(7) -0.004(6)
C28 0.028(7) 0.028(10) 0.020(7) -0.001(7) 0.002(7) -0.001(7)
C3 0.030(8) 0.024(9) 0.028(10) 0.004(6) 0.001(7) -0.004(7)
C18 0.034(8) 0.028(9) 0.020(8) 0.000(7) -0.002(6) 0.005(7)
C14 0.026(8) 0.030(9) 0.027(9) 0.002(7) 0.006(7) -0.004(7)
C24 0.018(7) 0.030(8) 0.026(8) 0.001(6) 0.005(6) 0.001(6)
C15 0.026(8) 0.033(8) 0.027(8) -0.004(6) 0.002(6) 0.004(7)
C21 0.019(6) 0.021(7) 0.014(7) -0.001(6) 0.000(6) -0.005(5)
C2 0.025(8) 0.025(8) 0.025(8) -0.002(6) 0.001(6) -0.002(6)
C27 0.013(7) 0.015(6) 0.014(7) -0.007(6) -0.003(6) -0.004(5)
C32 0.042(10) 0.033(9) 0.038(10) 0.001(8) -0.002(8) 0.000(7)
C29 0.025(7) 0.029(8) 0.026(8) -0.002(6) -0.004(7) -0.003(6)
C16 0.023(7) 0.019(8) 0.020(8) -0.001(5) 0.006(6) 0.003(6)
C25 0.028(8) 0.020(7) 0.024(8) -0.003(6) 0.000(6) -0.002(6)
C33 0.044(10) 0.046(10) 0.042(10) 0.004(8) 0.003(8) 0.004(8)
O2 0.029(6) 0.020(5) 0.050(7) 0.007(5) 0.002(5) 0.008(4)
C31 0.013(7) 0.024(7) 0.011(7) 0.001(6) -0.001(6) 0.001(6)
Cl1 0.081(3) 0.047(2) 0.047(2) 0.015(3) 0.002(2) -0.015(4)

loop_
_atom_type_symbol
_atom_type_description
_atom_type_scat_dispersion_real
_atom_type_scat_dispersion_imag
_atom_type_scat_source
C C 0.0033 0.0016 'International Tables Vol C Tables 4.2.6.8 and 6.1.1.4'
H H 0.0000 0.0000 'International Tables Vol C Tables 4.2.6.8 and 6.1.1.4'
N N 0.0061 0.0033 'International Tables Vol C Tables 4.2.6.8 and 6.1.1.4'
O O 0.0106 0.0060 'International Tables Vol C Tables 4.2.6.8 and 6.1.1.4'
Cl Cl 0.1484 0.1585 'International Tables Vol C Tables 4.2.6.8 and 6.1.1.4'
Au Au -2.0133 8.8022 'International Tables Vol C Tables 4.2.6.8 and 6.1.1.4'

loop_
_geom_angle_atom_site_label_1
_geom_angle_atom_site_label_2
_geom_angle_atom_site_label_3
_geom_angle
C18 Au1 N1 177.7(5)
C18 Au1 C17 99.3(5)
N1 Au1 C17 82.8(4)
C18 Au1 C1 96.8(6)
N1 Au1 C1 81.0(5)
C17 Au1 C1 163.8(5)
C7 N1 C11 125.7(12)
C7 N1 Au1 119.2(10)
C11 N1 Au1 115.0(8)
N1 C7 C8 119.4(14)
N1 C7 C6 113.7(13)
C8 C7 C6 126.9(11)
C10 C9 C8 119.5(13)
C10 C9 H9 120.2
C8 C9 H9 120.2
N1 C11 C10 115.1(11)
N1 C11 C12 113.6(11)
C10 C11 C12 131.3(12)
C9 C10 C11 121.5(13)
C9 C10 H10 119.2
C11 C10 H10 119.2
C17 C12 C13 121.8(12)
C17 C12 C11 118.0(12)
C13 C12 C11 120.1(12)
C12 C17 C16 117.7(12)
C12 C17 Au1 110.7(9)
C16 C17 Au1 131.6(9)
C7 C8 C9 118.6(13)
C7 C8 H8 120.7
C9 C8 H8 120.7
C4 C5 C6 120.8(13)
C4 C5 H5 119.6
C6 C5 H5 119.6
C5 C6 C1 120.8(12)
C5 C6 C7 123.9(12)
C1 C6 C7 115.4(11)
C28 C30 H30A 109.5
C28 C30 H30B 109.5
H30A C30 H30B 109.5
C28 C30 H30C 109.5
H30A C30 H30C 109.5
H30B C30 H30C 109.5
C31 O3 C32 114.2(12)
C26 N2 C27 125.1(11)
C26 N2 H2N 117.4
C27 N2 H2N 117.4
C18 C19 C20 176.1(14)
C24 C23 C22 118.7(13)
C24 C23 C26 122.0(13)
C22 C23 C26 119.3(12)
C21 C22 C23 119.4(12)
C21 C22 H22 120.3
C23 C22 H22 120.3
C2 C1 C6 115.2(12)
C2 C1 Au1 134.1(11)
C6 C1 Au1 110.6(10)
C25 C20 C21 116.9(12)
C25 C20 C19 120.6(11)
C21 C20 C19 122.5(12)
C12 C13 C14 119.7(13)
C12 C13 H13 120.2
C14 C13 H13 120.2
C5 C4 C3 119.8(13)
C5 C4 H4 120.1
C3 C4 H4 120.1
O1 C26 N2 121.1(13)
O1 C26 C23 117.4(13)
N2 C26 C23 121.5(13)
C30 C28 C27 110.8(12)
C30 C28 C29 112.9(12)
C27 C28 C29 111.2(13)
C30 C28 H28 107.2
C27 C28 H28 107.2
C29 C28 H28 107.2
C4 C3 C2 122.8(16)
C4 C3 H3 118.6
C2 C3 H3 118.6
C19 C18 Au1 174.2(13)
C15 C14 C13 117.5(14)
C15 C14 H14 121.3
C13 C14 H14 121.3
C23 C24 C25 120.3(13)
C23 C24 H24 119.9
C25 C24 H24 119.9
C16 C15 C14 121.4(13)
C16 C15 H15 119.3
C14 C15 H15 119.3
C22 C21 C20 122.2(13)
C22 C21 H21 118.9
C20 C21 H21 118.9
C3 C2 C1 120.3(14)
C3 C2 H2 119.8
C1 C2 H2 119.8
N2 C27 C31 108.4(10)
N2 C27 C28 111.3(11)
C31 C27 C28 110.9(11)
N2 C27 H27 108.8
C31 C27 H27 108.8
C28 C27 H27 108.8
O3 C32 H32A 109.5
O3 C32 H32B 109.5
H32A C32 H32B 109.5
O3 C32 H32C 109.5
H32A C32 H32C 109.5
H32B C32 H32C 109.5
C28 C29 H29A 109.5
C28 C29 H29B 109.5
H29A C29 H29B 109.5
C28 C29 H29C 109.5
H29A C29 H29C 109.5
H29B C29 H29C 109.5
C15 C16 C17 121.6(12)
C15 C16 H16 119.2
C17 C16 H16 119.2
C20 C25 C24 122.2(13)
C20 C25 H25 118.9
C24 C25 H25 118.9
Cl2 C33 Cl1 110.6(10)
Cl2 C33 H33A 109.5
Cl1 C33 H33A 109.5
Cl2 C33 H33B 109.5
Cl1 C33 H33B 109.5
H33A C33 H33B 108.1
O2 C31 O3 125.3(13)
O2 C31 C27 123.0(12)
O3 C31 C27 111.5(10)

loop_
_geom_bond_atom_site_label_1
_geom_bond_atom_site_label_2
_geom_bond_distance
Au1 C18 2.000(15)
Au1 N1 2.006(10)
Au1 C17 2.053(13)
Au1 C1 2.055(14)
N1 C7 1.306(15)
N1 C11 1.388(17)
C7 C8 1.36(2)
C7 C6 1.49(2)
C9 C10 1.33(2)
C9 C8 1.45(2)
C9 H9 0.9500
C11 C10 1.402(18)
C11 C12 1.472(18)
C10 H10 0.9500
C12 C17 1.397(19)
C12 C13 1.41(2)
C17 C16 1.398(18)
C8 H8 0.9500
Cl2 C33 1.764(18)
C5 C4 1.34(2)
C5 C6 1.400(17)
C5 H5 0.9500
C6 C1 1.459(19)
C30 C28 1.48(2)
C30 H30A 0.9800
C30 H30B 0.9800
C30 H30C 0.9800
O3 C31 1.304(17)
O3 C32 1.460(19)
O1 C26 1.267(16)
N2 C26 1.281(19)
N2 C27 1.493(17)
N2 H2N 0.8800
C19 C18 1.20(2)
C19 C20 1.464(19)
C23 C24 1.35(2)
C23 C22 1.434(19)
C23 C26 1.49(2)
C22 C21 1.360(19)
C22 H22 0.9500
C1 C2 1.41(2)
C20 C25 1.37(2)
C20 C21 1.394(18)
C13 C14 1.43(2)
C13 H13 0.9500
C4 C3 1.36(2)
C4 H4 0.9500
C28 C27 1.528(19)
C28 C29 1.54(2)
C28 H28 1.0000
C3 C2 1.38(2)
C3 H3 0.9500
C14 C15 1.41(2)
C14 H14 0.9500
C24 C25 1.40(2)
C24 H24 0.9500
C15 C16 1.39(2)
C15 H15 0.9500
C21 H21 0.9500
C2 H2 0.9500
C27 C31 1.521(19)
C27 H27 1.0000
C32 H32A 0.9800
C32 H32B 0.9800
C32 H32C 0.9800
C29 H29A 0.9800
C29 H29B 0.9800
C29 H29C 0.9800
C16 H16 0.9500
C25 H25 0.9500
C33 Cl1 1.776(19)
C33 H33A 0.9900
C33 H33B 0.9900
O2 C31 1.194(16)

loop_
_geom_torsion_atom_site_label_1
_geom_torsion_atom_site_label_2
_geom_torsion_atom_site_label_3
_geom_torsion_atom_site_label_4
_geom_torsion
C18 Au1 N1 C7 -17(12)
C17 Au1 N1 C7 -176.9(11)
C1 Au1 N1 C7 3.2(10)
C18 Au1 N1 C11 160(12)
C17 Au1 N1 C11 0.3(8)
C1 Au1 N1 C11 -179.7(9)
C11 N1 C7 C8 -1(2)
Au1 N1 C7 C8 176.2(10)
C11 N1 C7 C6 -179.2(11)
Au1 N1 C7 C6 -2.4(16)
C7 N1 C11 C10 -0.7(18)
Au1 N1 C11 C10 -177.6(9)
C7 N1 C11 C12 177.4(12)
Au1 N1 C11 C12 0.4(13)
C8 C9 C10 C11 -5(2)
N1 C11 C10 C9 3.5(19)
C12 C11 C10 C9 -174.2(14)
N1 C11 C12 C17 -1.3(17)
C10 C11 C12 C17 176.4(13)
N1 C11 C12 C13 176.7(12)
C10 C11 C12 C13 -6(2)
C13 C12 C17 C16 3.8(19)
C11 C12 C17 C16 -178.3(12)
C13 C12 C17 Au1 -176.4(11)
C11 C12 C17 Au1 1.4(15)
C18 Au1 C17 C12 179.9(9)
N1 Au1 C17 C12 -0.9(9)
C1 Au1 C17 C12 -1(2)
C18 Au1 C17 C16 -0.4(13)
N1 Au1 C17 C16 178.8(12)
C1 Au1 C17 C16 179.1(16)
N1 C7 C8 C9 -1(2)
C6 C7 C8 C9 177.8(13)
C10 C9 C8 C7 3(2)
C4 C5 C6 C1 2(2)
C4 C5 C6 C7 -179.5(13)
N1 C7 C6 C5 -178.7(12)
C8 C7 C6 C5 3(2)
N1 C7 C6 C1 -0.4(18)
C8 C7 C6 C1 -178.9(14)
C24 C23 C22 C21 -1.4(19)
C26 C23 C22 C21 178.3(12)
C5 C6 C1 C2 -1.3(19)
C7 C6 C1 C2 -179.7(12)
C5 C6 C1 Au1 -178.9(10)
C7 C6 C1 Au1 2.8(15)
C18 Au1 C1 C2 -0.7(15)
N1 Au1 C1 C2 -180.0(15)
C17 Au1 C1 C2 179.8(15)
C18 Au1 C1 C6 176.2(10)
N1 Au1 C1 C6 -3.0(9)
C17 Au1 C1 C6 -3(2)
C18 C19 C20 C25 43(21)
C18 C19 C20 C21 -137(21)
C17 C12 C13 C14 -5(2)
C11 C12 C13 C14 176.9(13)
C6 C5 C4 C3 -4(2)
C27 N2 C26 O1 14(2)
C27 N2 C26 C23 -166.5(12)
C24 C23 C26 O1 28(2)
C22 C23 C26 O1 -152.1(13)
C24 C23 C26 N2 -152.0(14)
C22 C23 C26 N2 28(2)
C5 C4 C3 C2 6(2)
C20 C19 C18 Au1 -61(28)
N1 Au1 C18 C19 -46(21)
C17 Au1 C18 C19 114(12)
C1 Au1 C18 C19 -66(12)
C12 C13 C14 C15 2(2)
C22 C23 C24 C25 -1.7(19)
C26 C23 C24 C25 178.6(12)
C13 C14 C15 C16 2(2)
C23 C22 C21 C20 4.1(19)
C25 C20 C21 C22 -3.5(18)
C19 C20 C21 C22 176.3(12)
C4 C3 C2 C1 -5(2)
C6 C1 C2 C3 2(2)
Au1 C1 C2 C3 179.3(12)
C26 N2 C27 C31 126.3(13)
C26 N2 C27 C28 -111.6(14)
C30 C28 C27 N2 -172.8(12)
C29 C28 C27 N2 60.8(14)
C30 C28 C27 C31 -52.1(15)
C29 C28 C27 C31 -178.5(11)
C14 C15 C16 C17 -3(2)
C12 C17 C16 C15 0.5(19)
Au1 C17 C16 C15 -179.2(10)
C21 C20 C25 C24 0.3(19)
C19 C20 C25 C24 -179.5(12)
C23 C24 C25 C20 2(2)
C32 O3 C31 O2 0.4(19)
C32 O3 C31 C27 -175.6(11)
N2 C27 C31 O2 43.9(16)
C28 C27 C31 O2 -78.5(16)
N2 C27 C31 O3 -140.1(10)
C28 C27 C31 O3 97.5(13)
